data_4088945
loop_
_publ_author_name
'Luo, Wenlong'
'Li, Antai'
'Liu, Shaofeng'
'Ye, Hongqi'
'Li, Zhibo'

_publ_section_title
;
 2-Benzimidazol-6-pyrazol-pyridine Chromium(III) Trichlorides: Synthesis,
 Characterization, and Application for Ethylene Oligomerization and
 Polymerization
;
_journal_issue 17
_journal_name_full Organometallics
_journal_page_first 3045
_journal_paper_doi 10.1021/acs.organomet.6b00573
_journal_volume 35
_journal_year 2016
_chemical_formula_moiety 'C18 H17 Cl3 Cr N5, C3 H7 N O'
_chemical_formula_sum 'C21 H24 Cl3 Cr N6 O'
_chemical_formula_weight 534.81
_space_group_crystal_system monoclinic
_space_group_IT_number 14
_space_group_name_Hall '-P 2yn'
_space_group_name_H-M_alt 'P 1 21/n 1'
_atom_sites_solution_hydrogens geom
_atom_sites_solution_primary direct
_audit_creation_date 2016-04-21
_audit_creation_method
;
Olex2 1.2
(compiled 2016.02.19 svn.r3266 for OlexSys, GUI svn.r5155)
;
_cell_angle_alpha 90
_cell_angle_beta 93.064(4)
_cell_angle_gamma 90
_cell_formula_units_Z 4
_cell_length_a 7.8822(19)
_cell_length_b 26.447(6)
_cell_length_c 11.389(3)
_cell_measurement_reflns_used 7277
_cell_measurement_temperature 173
_cell_measurement_theta_max 27.5
_cell_measurement_theta_min 1.5
_cell_volume 2370.8(10)
_computing_cell_refinement
;
CrystalClear-SM Expert 2.0 r4 (Rigaku, 2009)
;
_computing_data_collection
;
CrystalClear-SM Expert 2.0 r4 (Rigaku, 2009)
;
_computing_data_reduction
;
CrystalClear-SM Expert 2.0 r4 (Rigaku, 2009)
;
_computing_molecular_graphics 'Olex2 (Dolomanov et al., 2009)'
_computing_publication_material 'CIFTAB (Sheldrick, 2013)'
_computing_structure_refinement 'ShelXL (Sheldrick, 2014)'
_computing_structure_solution 'ShelXT (Sheldrick, 2014)'
_diffrn_ambient_temperature 173
_diffrn_detector CCD
_diffrn_detector_area_resol_mean 28.5714
_diffrn_measured_fraction_theta_full 0.999
_diffrn_measured_fraction_theta_max 0.997
_diffrn_measurement_details
;
scan:
	Number of images: 360
	           Slice: -110.0000 - 70.0000
	     Image width: 0.5000
	        Exp time: 10.0000
	   Rotation axis: Omega
	           Omega: 0.0000
	             Chi: 45.0000
	             Phi: 0.0000
	             XTD: 44.9650
	          2theta: -19.9543
scan:
	Number of images: 360
	           Slice: -110.0000 - 70.0000
	     Image width: 0.5000
	        Exp time: 10.0000
	   Rotation axis: Omega
	           Omega: 0.0000
	             Chi: 45.0000
	             Phi: 180.0000
	             XTD: 44.9650
	          2theta: -19.9543
;
_diffrn_measurement_device
;
AFC10: Fixed Chi 2 circle
;
_diffrn_measurement_device_type
;
MM007-HF CCD(Saturn 724+)
;
_diffrn_measurement_method '\w scans at fixed \c = 45\%'
_diffrn_measurement_specimen_support Fiber
_diffrn_orient_matrix_type d*Trek
_diffrn_orient_matrix_UB_11 -0.011871
_diffrn_orient_matrix_UB_12 0.120666
_diffrn_orient_matrix_UB_13 -0.038105
_diffrn_orient_matrix_UB_21 0.028576
_diffrn_orient_matrix_UB_22 0.009974
_diffrn_orient_matrix_UB_23 0.022680
_diffrn_orient_matrix_UB_31 0.056496
_diffrn_orient_matrix_UB_32 -0.010425
_diffrn_orient_matrix_UB_33 -0.066599
_diffrn_radiation_monochromator Confocal
_diffrn_radiation_type MoK\a
_diffrn_radiation_wavelength 0.71073
_diffrn_reflns_av_R_equivalents 0.0559
_diffrn_reflns_av_unetI/netI 0.0485
_diffrn_reflns_Laue_measured_fraction_full 0.999
_diffrn_reflns_Laue_measured_fraction_max 0.997
_diffrn_reflns_limit_h_max 10
_diffrn_reflns_limit_h_min -10
_diffrn_reflns_limit_k_max 33
_diffrn_reflns_limit_k_min -34
_diffrn_reflns_limit_l_max 14
_diffrn_reflns_limit_l_min -14
_diffrn_reflns_number 19379
_diffrn_reflns_point_group_measured_fraction_full 0.999
_diffrn_reflns_point_group_measured_fraction_max 0.997
_diffrn_reflns_theta_full 26.000
_diffrn_reflns_theta_max 27.475
_diffrn_reflns_theta_min 1.540
_diffrn_source 'Rotating Anode'
_diffrn_source_current 24.0
_diffrn_source_power 1.2
_diffrn_source_voltage 50.0
_exptl_absorpt_coefficient_mu 0.847
_exptl_absorpt_correction_T_max 1.000
_exptl_absorpt_correction_T_min 0.856
_exptl_absorpt_correction_type multi-scan
_exptl_absorpt_process_details 'CrystalClear (Rigaku Inc., 2007)'
_exptl_crystal_colour green
_exptl_crystal_colour_primary green
_exptl_crystal_density_diffrn 1.498
_exptl_crystal_density_method "'not measured'"
_exptl_crystal_description rod
_exptl_crystal_F_000 1100
_exptl_crystal_size_max 0.26
_exptl_crystal_size_mid 0.05
_exptl_crystal_size_min 0.04
_refine_diff_density_max 0.849
_refine_diff_density_min -0.406
_refine_diff_density_rms 0.084
_refine_ls_extinction_method none
_refine_ls_goodness_of_fit_ref 1.121
_refine_ls_hydrogen_treatment constr
_refine_ls_matrix_type full
_refine_ls_number_parameters 294
_refine_ls_number_reflns 5418
_refine_ls_number_restraints 0
_refine_ls_restrained_S_all 1.121
_refine_ls_R_factor_all 0.0702
_refine_ls_R_factor_gt 0.0616
_refine_ls_shift/su_max 0.001
_refine_ls_shift/su_mean 0.000
_refine_ls_structure_factor_coef Fsqd
_refine_ls_weighting_details 'w=1/[\s^2^(Fo^2^)+(0.0470P)^2^+4.0350P] where P=(Fo^2^+2Fc^2^)/3'
_refine_ls_weighting_scheme calc
_refine_ls_wR_factor_gt 0.1338
_refine_ls_wR_factor_ref 0.1388
_reflns_Friedel_coverage 0.000
_reflns_number_gt 4880
_reflns_number_total 5418
_reflns_threshold_expression 'I > 2\s(I)'
_cod_data_source_file om6b00573_si_002.cif
_cod_data_source_block mx4729
_cod_depositor_comments
;
The following automatic conversions were performed:

data item '_exptl_absorpt_correction_type' value 'Multi-scan' was
changed to 'multi-scan' in accordance with the
/home/saulius/struct/COD-crude-data/automatic-downloads/DataCite-retrospective/ACS/depositions/lib/dictionaries/cif_core.dic
dictionary named 'cif_core.dic' version 2.4.2 last updated on
2011-04-26.

Automatic conversion script
Id: cif_fix_values 6909 2019-04-08 15:41:33Z antanas 
;
_cod_database_code 4088945
_shelxl_version_number 2013-4
_shelx_space_group_comment
;
The symmetry employed for this shelxl refinement is uniquely defined
by the following loop, which should always be used as a source of
symmetry information in preference to the above space-group names.
They are only intended as comments.
;
_olex2_refinement_description
;
1. Fixed Uiso
 At 1.2 times of:
  All C(H) groups
 At 1.5 times of:
  All C(H,H,H) groups
2.a Aromatic/amide H refined with riding coordinates:
 C2(H2), C7(H7), C8(H8), C9(H9), C15(H15), C16(H16), C17(H17), C18(H18),
 C21(H21)
2.b Idealised Me refined as rotating group:
 C4(H4A,H4B,H4C), C5(H5A,H5B,H5C), C14(H14A,H14B,H14C), C19(H19A,H19B,H19C),
 C20(H20A,H20B,H20C)
;
_olex2_submission_special_instructions 'No special instructions were received'

loop_
_space_group_symop_operation_xyz
'x, y, z'
'-x+1/2, y+1/2, -z+1/2'
'-x, -y, -z'
'x-1/2, -y-1/2, z-1/2'

loop_
_atom_site_label
_atom_site_type_symbol
_atom_site_fract_x
_atom_site_fract_y
_atom_site_fract_z
_atom_site_U_iso_or_equiv
_atom_site_adp_type
_atom_site_occupancy
_atom_site_site_symmetry_order
_atom_site_calc_flag
_atom_site_refinement_flags_posn
Cr1 Cr 0.69756(6) 0.64637(2) 0.53848(4) 0.02115(14) Uani 1 1 d .
Cl1 Cl 0.57002(11) 0.70375(3) 0.41089(8) 0.0338(2) Uani 1 1 d .
Cl2 Cl 0.95627(10) 0.68656(3) 0.54346(7) 0.0295(2) Uani 1 1 d .
Cl3 Cl 0.80244(10) 0.58503(3) 0.67414(7) 0.02647(19) Uani 1 1 d .
N1 N 0.5648(3) 0.67995(10) 0.6697(2) 0.0246(6) Uani 1 1 d .
N2 N 0.4162(3) 0.65463(10) 0.6941(2) 0.0230(6) Uani 1 1 d .
N3 N 0.4784(3) 0.60646(10) 0.5361(2) 0.0211(5) Uani 1 1 d .
N4 N 0.7267(3) 0.59716(10) 0.4008(2) 0.0242(6) Uani 1 1 d .
N5 N 0.6087(4) 0.53943(11) 0.2780(2) 0.0274(6) Uani 1 1 d .
C1 C 0.5689(4) 0.72107(13) 0.7359(3) 0.0284(7) Uani 1 1 d .
C2 C 0.4260(4) 0.72228(14) 0.8048(3) 0.0323(8) Uani 1 1 d .
H2 H 0.4009 0.7472 0.8588 0.039 Uiso 1 1 calc R
C3 C 0.3317(4) 0.68069(13) 0.7784(3) 0.0275(7) Uani 1 1 d .
C4 C 0.1715(4) 0.66379(15) 0.8304(3) 0.0332(8) Uani 1 1 d .
H4A H 0.0820 0.6622 0.7699 0.050 Uiso 1 1 calc GR
H4B H 0.1412 0.6874 0.8899 0.050 Uiso 1 1 calc GR
H4C H 0.1882 0.6309 0.8648 0.050 Uiso 1 1 calc GR
C5 C 0.7074(5) 0.75919(15) 0.7298(4) 0.0415(9) Uani 1 1 d .
H5A H 0.8147 0.7422 0.7270 0.062 Uiso 1 1 calc GR
H5B H 0.7082 0.7805 0.7980 0.062 Uiso 1 1 calc GR
H5C H 0.6884 0.7794 0.6604 0.062 Uiso 1 1 calc GR
C6 C 0.3691(4) 0.61437(11) 0.6198(3) 0.0215(6) Uani 1 1 d .
C7 C 0.2245(4) 0.58474(13) 0.6281(3) 0.0283(7) Uani 1 1 d .
H7 H 0.1487 0.5904 0.6866 0.034 Uiso 1 1 calc R
C8 C 0.1978(4) 0.54692(13) 0.5467(3) 0.0302(7) Uani 1 1 d .
H8 H 0.1020 0.5266 0.5505 0.036 Uiso 1 1 calc R
C9 C 0.3106(4) 0.53813(13) 0.4584(3) 0.0282(7) Uani 1 1 d .
H9 H 0.2919 0.5123 0.4037 0.034 Uiso 1 1 calc R
C10 C 0.4512(4) 0.56935(12) 0.4555(3) 0.0229(6) Uani 1 1 d .
C11 C 0.5916(4) 0.56759(12) 0.3764(3) 0.0243(7) Uani 1 1 d .
C12 C 0.7666(5) 0.55147(13) 0.2370(3) 0.0308(7) Uani 1 1 d .
C13 C 0.8384(4) 0.58772(12) 0.3128(3) 0.0267(7) Uani 1 1 d .
C14 C 0.4868(5) 0.50465(14) 0.2209(3) 0.0351(8) Uani 1 1 d .
H14A H 0.4686 0.4766 0.2721 0.053 Uiso 1 1 calc GR
H14B H 0.5304 0.4926 0.1490 0.053 Uiso 1 1 calc GR
H14C H 0.3812 0.5219 0.2040 0.053 Uiso 1 1 calc GR
C15 C 0.8489(6) 0.53392(16) 0.1395(3) 0.0429(9) Uani 1 1 d .
H15 H 0.8002 0.5097 0.0889 0.051 Uiso 1 1 calc R
C16 C 1.0055(6) 0.55437(17) 0.1223(4) 0.0480(11) Uani 1 1 d .
H16 H 1.0644 0.5438 0.0580 0.058 Uiso 1 1 calc R
C17 C 1.0795(5) 0.59057(16) 0.1985(4) 0.0433(10) Uani 1 1 d .
H17 H 1.1866 0.6031 0.1838 0.052 Uiso 1 1 calc R
C18 C 0.9986(5) 0.60839(14) 0.2949(3) 0.0346(8) Uani 1 1 d .
H18 H 1.0476 0.6327 0.3450 0.041 Uiso 1 1 calc R
O1 O 0.4297(5) 0.58068(13) -0.0074(3) 0.0652(9) Uani 1 1 d .
N6 N 0.6298(5) 0.64425(13) 0.0191(3) 0.0462(9) Uani 1 1 d .
C19 C 0.5427(9) 0.6663(2) 0.1114(5) 0.0789(18) Uani 1 1 d .
H19A H 0.6215 0.6732 0.1766 0.118 Uiso 1 1 calc GR
H19B H 0.4568 0.6435 0.1358 0.118 Uiso 1 1 calc GR
H19C H 0.4905 0.6973 0.0845 0.118 Uiso 1 1 calc GR
C20 C 0.7815(7) 0.6657(3) -0.0186(5) 0.0790(18) Uani 1 1 d .
H20A H 0.7607 0.7000 -0.0428 0.118 Uiso 1 1 calc GR
H20B H 0.8204 0.6466 -0.0836 0.118 Uiso 1 1 calc GR
H20C H 0.8666 0.6651 0.0449 0.118 Uiso 1 1 calc GR
C21 C 0.5617(6) 0.60199(19) -0.0353(4) 0.0539(12) Uani 1 1 d .
H21 H 0.6186 0.5884 -0.0974 0.065 Uiso 1 1 calc R

loop_
_atom_site_aniso_label
_atom_site_aniso_U_11
_atom_site_aniso_U_22
_atom_site_aniso_U_33
_atom_site_aniso_U_23
_atom_site_aniso_U_13
_atom_site_aniso_U_12
Cr1 0.0174(3) 0.0210(3) 0.0253(3) -0.00078(19) 0.00357(19) -0.00062(19)
Cl1 0.0321(4) 0.0322(5) 0.0366(5) 0.0064(3) -0.0019(3) 0.0035(3)
Cl2 0.0223(4) 0.0298(4) 0.0364(4) 0.0052(3) 0.0025(3) -0.0055(3)
Cl3 0.0210(4) 0.0266(4) 0.0321(4) 0.0036(3) 0.0042(3) -0.0006(3)
N1 0.0206(13) 0.0244(14) 0.0290(14) -0.0049(11) 0.0046(11) -0.0028(11)
N2 0.0166(12) 0.0245(14) 0.0284(14) -0.0046(11) 0.0059(10) -0.0008(10)
N3 0.0181(12) 0.0214(13) 0.0240(13) -0.0019(10) 0.0035(10) 0.0004(10)
N4 0.0227(13) 0.0245(14) 0.0260(14) -0.0010(11) 0.0067(11) 0.0019(11)
N5 0.0285(15) 0.0269(15) 0.0269(14) -0.0030(11) 0.0037(11) 0.0017(12)
C1 0.0265(17) 0.0259(17) 0.0327(18) -0.0071(13) -0.0001(13) -0.0007(14)
C2 0.0281(18) 0.036(2) 0.0329(18) -0.0105(15) 0.0045(14) 0.0036(15)
C3 0.0252(17) 0.0317(18) 0.0257(16) -0.0062(13) 0.0031(13) 0.0055(14)
C4 0.0279(18) 0.042(2) 0.0305(18) -0.0067(15) 0.0086(14) -0.0017(15)
C5 0.036(2) 0.034(2) 0.055(2) -0.0144(18) 0.0065(18) -0.0069(17)
C6 0.0181(14) 0.0218(16) 0.0246(15) -0.0026(12) 0.0022(12) 0.0015(12)
C7 0.0204(15) 0.0295(18) 0.0355(18) -0.0045(14) 0.0069(13) -0.0006(13)
C8 0.0197(16) 0.0306(18) 0.041(2) -0.0051(14) 0.0036(14) -0.0052(13)
C9 0.0244(16) 0.0248(17) 0.0354(18) -0.0056(14) 0.0018(14) -0.0020(13)
C10 0.0235(16) 0.0207(16) 0.0244(15) -0.0028(12) 0.0008(12) 0.0009(12)
C11 0.0249(16) 0.0229(16) 0.0256(16) -0.0006(12) 0.0052(13) 0.0013(12)
C12 0.0313(18) 0.0316(19) 0.0302(18) 0.0003(14) 0.0076(14) 0.0031(14)
C13 0.0258(16) 0.0251(17) 0.0297(17) 0.0011(13) 0.0063(13) 0.0043(13)
C14 0.040(2) 0.0309(19) 0.0343(19) -0.0110(15) 0.0052(16) -0.0055(16)
C15 0.050(2) 0.045(2) 0.034(2) -0.0092(17) 0.0113(17) 0.0052(19)
C16 0.047(2) 0.056(3) 0.043(2) -0.0071(19) 0.0219(19) 0.009(2)
C17 0.032(2) 0.054(3) 0.046(2) 0.0017(19) 0.0174(17) 0.0044(18)
C18 0.0315(19) 0.037(2) 0.0359(19) 0.0028(15) 0.0112(15) 0.0017(15)
O1 0.054(2) 0.061(2) 0.082(2) 0.0131(18) 0.0145(18) 0.0002(17)
N6 0.051(2) 0.047(2) 0.0417(19) 0.0066(15) 0.0157(16) 0.0133(17)
C19 0.111(5) 0.068(4) 0.061(3) -0.005(3) 0.034(3) 0.017(3)
C20 0.051(3) 0.112(5) 0.074(4) 0.023(3) 0.000(3) -0.010(3)
C21 0.061(3) 0.058(3) 0.043(2) -0.004(2) 0.006(2) 0.016(2)

loop_
_atom_type_symbol
_atom_type_description
_atom_type_scat_dispersion_real
_atom_type_scat_dispersion_imag
_atom_type_scat_source
C C 0.0033 0.0016 'International Tables Vol C Tables 4.2.6.8 and 6.1.1.4'
H H 0.0000 0.0000 'International Tables Vol C Tables 4.2.6.8 and 6.1.1.4'
Cl Cl 0.1484 0.1585 'International Tables Vol C Tables 4.2.6.8 and 6.1.1.4'
Cr Cr 0.3209 0.6236 'International Tables Vol C Tables 4.2.6.8 and 6.1.1.4'
N N 0.0061 0.0033 'International Tables Vol C Tables 4.2.6.8 and 6.1.1.4'
O O 0.0106 0.0060 'International Tables Vol C Tables 4.2.6.8 and 6.1.1.4'

loop_
_geom_angle_atom_site_label_1
_geom_angle_atom_site_label_2
_geom_angle_atom_site_label_3
_geom_angle
Cl1 Cr1 Cl2 93.89(4)
Cl1 Cr1 Cl3 174.55(4)
Cl2 Cr1 Cl3 91.29(3)
N1 Cr1 Cl1 87.28(8)
N1 Cr1 Cl2 105.42(8)
N1 Cr1 Cl3 89.71(8)
N3 Cr1 Cl1 89.52(8)
N3 Cr1 Cl2 176.06(8)
N3 Cr1 Cl3 85.36(8)
N3 Cr1 N1 76.67(10)
N3 Cr1 N4 77.88(10)
N4 Cr1 Cl1 89.92(8)
N4 Cr1 Cl2 100.14(8)
N4 Cr1 Cl3 90.84(8)
N4 Cr1 N1 154.42(11)
N2 N1 Cr1 113.68(19)
C1 N1 Cr1 140.0(2)
C1 N1 N2 106.1(3)
N1 N2 C6 116.4(2)
C3 N2 N1 110.0(3)
C3 N2 C6 132.7(3)
C6 N3 Cr1 119.5(2)
C6 N3 C10 120.8(3)
C10 N3 Cr1 119.5(2)
C11 N4 Cr1 114.0(2)
C11 N4 C13 105.8(3)
C13 N4 Cr1 139.7(2)
C11 N5 C12 106.3(3)
C11 N5 C14 128.5(3)
C12 N5 C14 125.1(3)
N1 C1 C2 109.9(3)
N1 C1 C5 121.7(3)
C2 C1 C5 128.4(3)
C1 C2 H2 126.1
C3 C2 C1 107.7(3)
C3 C2 H2 126.1
N2 C3 C4 125.2(3)
C2 C3 N2 106.3(3)
C2 C3 C4 128.5(3)
C3 C4 H4A 109.5
C3 C4 H4B 109.5
C3 C4 H4C 109.5
H4A C4 H4B 109.5
H4A C4 H4C 109.5
H4B C4 H4C 109.5
C1 C5 H5A 109.5
C1 C5 H5B 109.5
C1 C5 H5C 109.5
H5A C5 H5B 109.5
H5A C5 H5C 109.5
H5B C5 H5C 109.5
N3 C6 N2 113.0(3)
N3 C6 C7 121.5(3)
C7 C6 N2 125.4(3)
C6 C7 H7 121.3
C8 C7 C6 117.5(3)
C8 C7 H7 121.3
C7 C8 H8 119.1
C7 C8 C9 121.8(3)
C9 C8 H8 119.1
C8 C9 H9 121.3
C10 C9 C8 117.3(3)
C10 C9 H9 121.3
N3 C10 C9 121.0(3)
N3 C10 C11 110.0(3)
C9 C10 C11 128.9(3)
N4 C11 N5 112.3(3)
N4 C11 C10 118.2(3)
N5 C11 C10 129.5(3)
N5 C12 C13 107.0(3)
N5 C12 C15 130.8(4)
C13 C12 C15 122.2(3)
N4 C13 C18 130.2(3)
C12 C13 N4 108.6(3)
C12 C13 C18 121.3(3)
N5 C14 H14A 109.5
N5 C14 H14B 109.5
N5 C14 H14C 109.5
H14A C14 H14B 109.5
H14A C14 H14C 109.5
H14B C14 H14C 109.5
C12 C15 H15 121.9
C16 C15 C12 116.3(4)
C16 C15 H15 121.9
C15 C16 H16 119.0
C15 C16 C17 122.0(4)
C17 C16 H16 119.0
C16 C17 H17 118.9
C18 C17 C16 122.1(4)
C18 C17 H17 118.9
C13 C18 H18 121.9
C17 C18 C13 116.1(4)
C17 C18 H18 121.9
C20 N6 C19 120.9(5)
C21 N6 C19 118.6(4)
C21 N6 C20 120.5(4)
N6 C19 H19A 109.5
N6 C19 H19B 109.5
N6 C19 H19C 109.5
H19A C19 H19B 109.5
H19A C19 H19C 109.5
H19B C19 H19C 109.5
N6 C20 H20A 109.5
N6 C20 H20B 109.5
N6 C20 H20C 109.5
H20A C20 H20B 109.5
H20A C20 H20C 109.5
H20B C20 H20C 109.5
O1 C21 N6 124.6(4)
O1 C21 H21 117.7
N6 C21 H21 117.7

loop_
_geom_bond_atom_site_label_1
_geom_bond_atom_site_label_2
_geom_bond_distance
Cr1 Cl1 2.2954(10)
Cr1 Cl2 2.2976(10)
Cr1 Cl3 2.3593(10)
Cr1 N1 2.070(3)
Cr1 N3 2.023(3)
Cr1 N4 2.061(3)
N1 N2 1.390(4)
N1 C1 1.322(4)
N2 C3 1.381(4)
N2 C6 1.398(4)
N3 C6 1.335(4)
N3 C10 1.353(4)
N4 C11 1.338(4)
N4 C13 1.391(4)
N5 C11 1.358(4)
N5 C12 1.389(4)
N5 C14 1.458(4)
C1 C2 1.407(5)
C1 C5 1.490(5)
C2 H2 0.9300
C2 C3 1.352(5)
C3 C4 1.491(5)
C4 H4A 0.9600
C4 H4B 0.9600
C4 H4C 0.9600
C5 H5A 0.9600
C5 H5B 0.9600
C5 H5C 0.9600
C6 C7 1.391(4)
C7 H7 0.9300
C7 C8 1.372(5)
C8 H8 0.9300
C8 C9 1.397(5)
C9 H9 0.9300
C9 C10 1.384(4)
C10 C11 1.465(4)
C12 C13 1.390(5)
C12 C15 1.396(5)
C13 C18 1.401(5)
C14 H14A 0.9600
C14 H14B 0.9600
C14 H14C 0.9600
C15 H15 0.9300
C15 C16 1.372(6)
C16 H16 0.9300
C16 C17 1.398(6)
C17 H17 0.9300
C17 C18 1.382(5)
C18 H18 0.9300
O1 C21 1.240(6)
N6 C19 1.413(6)
N6 C20 1.411(6)
N6 C21 1.373(6)
C19 H19A 0.9600
C19 H19B 0.9600
C19 H19C 0.9600
C20 H20A 0.9600
C20 H20B 0.9600
C20 H20C 0.9600
C21 H21 0.9300

loop_
_geom_torsion_atom_site_label_1
_geom_torsion_atom_site_label_2
_geom_torsion_atom_site_label_3
_geom_torsion_atom_site_label_4
_geom_torsion
Cr1 N1 N2 C3 -177.2(2)
Cr1 N1 N2 C6 -6.6(3)
Cr1 N1 C1 C2 175.3(3)
Cr1 N1 C1 C5 -3.1(6)
Cr1 N3 C6 N2 6.3(4)
Cr1 N3 C6 C7 -174.1(2)
Cr1 N3 C10 C9 173.8(2)
Cr1 N3 C10 C11 -3.6(3)
Cr1 N4 C11 N5 173.7(2)
Cr1 N4 C11 C10 -6.6(4)
Cr1 N4 C13 C12 -171.7(3)
Cr1 N4 C13 C18 8.7(6)
N1 N2 C3 C2 0.9(4)
N1 N2 C3 C4 -177.2(3)
N1 N2 C6 N3 0.5(4)
N1 N2 C6 C7 -179.1(3)
N1 C1 C2 C3 -0.6(4)
N2 N1 C1 C2 1.1(4)
N2 N1 C1 C5 -177.3(3)
N2 C6 C7 C8 179.5(3)
N3 C6 C7 C8 -0.1(5)
N3 C10 C11 N4 6.7(4)
N3 C10 C11 N5 -173.7(3)
N4 C13 C18 C17 179.4(4)
N5 C12 C13 N4 1.0(4)
N5 C12 C13 C18 -179.3(3)
N5 C12 C15 C16 179.0(4)
C1 N1 N2 C3 -1.3(4)
C1 N1 N2 C6 169.3(3)
C1 C2 C3 N2 -0.2(4)
C1 C2 C3 C4 177.8(3)
C3 N2 C6 N3 168.4(3)
C3 N2 C6 C7 -11.2(6)
C5 C1 C2 C3 177.7(4)
C6 N2 C3 C2 -167.6(3)
C6 N2 C3 C4 14.4(6)
C6 N3 C10 C9 -0.8(5)
C6 N3 C10 C11 -178.2(3)
C6 C7 C8 C9 -0.1(5)
C7 C8 C9 C10 -0.2(5)
C8 C9 C10 N3 0.7(5)
C8 C9 C10 C11 177.5(3)
C9 C10 C11 N4 -170.5(3)
C9 C10 C11 N5 9.1(6)
C10 N3 C6 N2 -179.2(3)
C10 N3 C6 C7 0.5(5)
C11 N4 C13 C12 -0.7(4)
C11 N4 C13 C18 179.7(4)
C11 N5 C12 C13 -1.0(4)
C11 N5 C12 C15 -179.9(4)
C12 N5 C11 N4 0.5(4)
C12 N5 C11 C10 -179.1(3)
C12 C13 C18 C17 -0.1(5)
C12 C15 C16 C17 0.4(6)
C13 N4 C11 N5 0.1(4)
C13 N4 C11 C10 179.8(3)
C13 C12 C15 C16 0.1(6)
C14 N5 C11 N4 -177.2(3)
C14 N5 C11 C10 3.2(6)
C14 N5 C12 C13 176.8(3)
C14 N5 C12 C15 -2.1(6)
C15 C12 C13 N4 -179.9(3)
C15 C12 C13 C18 -0.3(6)
C15 C16 C17 C18 -0.8(7)
C16 C17 C18 C13 0.6(6)
C19 N6 C21 O1 -1.8(7)
C20 N6 C21 O1 179.7(5)
